data_4070762
loop_
_publ_author_name
'Heiden, Zachariah M.'
'Gorecki, Bradford J.'
'Rauchfuss, Thomas B.'

_publ_contact_author
; 
Bradford J. Gorecki 
University of Illinois 
School of Chemical Sciences, Box 79-6 
600 South Mathews Ave 
Urbana, Illinois 61801 
USA 
 
Thomas B. Rauchfuss 
University of Illinois 
School of Chemical Sciences 
600 South Mathews Avenue 
Urbana, Illinois  61801 
USA 
 
Scott R. Wilson 
University of Illinois 
School of Chemical Sciences, Box 59-1 
505 South Mathews Avenue 
Urbana, Illinois  61801 
USA 
;
_publ_section_title
;
 Lewis Base Adducts Derived from Transfer Hydrogenation Catalysts: Scope
 and Selectivity
;
_journal_issue 7
_journal_name_full Organometallics
_journal_page_first 1542
_journal_paper_doi 10.1021/om700996m
_journal_volume 27
_journal_year 2008
_chemical_formula_moiety 'C24 H34 Ir N2 O3 S, B F4'
_chemical_formula_sum 'C24 H34 B F4 Ir N2 O3 S'
_chemical_formula_weight 709.60
_chemical_name_systematic
; 
? 
;
_space_group_IT_number 1
_symmetry_cell_setting triclinic
_symmetry_space_group_name_Hall 'P 1'
_symmetry_space_group_name_H-M 'P 1'
_atom_sites_solution_hydrogens geom
_atom_sites_solution_primary direct
_atom_sites_solution_secondary difmap
_audit_creation_method SHELXL-97
_audit_update_record
; 
2006-08-21 text and data added, bjg 
;
_cell_angle_alpha 91.517(3)
_cell_angle_beta 99.724(3)
_cell_angle_gamma 97.879(3)
_cell_formula_units_Z 2
_cell_length_a 9.7323(5)
_cell_length_b 10.0866(5)
_cell_length_c 14.1647(7)
_cell_measurement_reflns_used 7142
_cell_measurement_temperature 297(2)
_cell_measurement_theta_max 29.88
_cell_measurement_theta_min 2.45
_cell_volume 1355.82(12)
_computing_cell_refinement 'SAINT V6.22 (Bruker, 2001)'
_computing_data_collection 'APEX2 V1.0-27 (Bruker, 2004)'
_computing_data_reduction 'SAINT V6.22 (Bruker, 2001)'
_computing_molecular_graphics 'SHELXTL V6.12 (Bruker, 2001)'
_computing_publication_material 'XCIF (Bruker, 2001)'
_computing_structure_refinement 'SHELXTL V6.12 (Bruker, 2001)'
_computing_structure_solution 'SHELXTL V6.12 (Bruker, 2001)'
_diffrn_ambient_temperature 297(2)
_diffrn_measured_fraction_theta_full 0.995
_diffrn_measured_fraction_theta_max 0.995
_diffrn_measurement_device 'Bruker Kappa/ApexII CCD'
_diffrn_measurement_method 'profile data from \f and \w scans'
_diffrn_radiation_monochromator graphite
_diffrn_radiation_source 'fine-focus sealed tube'
_diffrn_radiation_type MoK\a
_diffrn_radiation_wavelength 0.71073
_diffrn_radiation_wavelength_id ga75las
_diffrn_reflns_av_R_equivalents 0.0224
_diffrn_reflns_av_sigmaI/netI 0.0351
_diffrn_reflns_limit_h_max 13
_diffrn_reflns_limit_h_min -13
_diffrn_reflns_limit_k_max 14
_diffrn_reflns_limit_k_min -14
_diffrn_reflns_limit_l_max 20
_diffrn_reflns_limit_l_min -20
_diffrn_reflns_number 33451
_diffrn_reflns_theta_full 30.61
_diffrn_reflns_theta_max 30.61
_diffrn_reflns_theta_min 2.04
_exptl_absorpt_coefficient_mu 5.057
_exptl_absorpt_correction_T_max 0.7452
_exptl_absorpt_correction_T_min 0.3171
_exptl_absorpt_correction_type integration
_exptl_absorpt_process_details 'SHELXTL/XPREP (Bruker, 2001)'
_exptl_crystal_colour colourless
_exptl_crystal_density_diffrn 1.738
_exptl_crystal_density_method 'not measured'
_exptl_crystal_F_000 700
_exptl_crystal_id ga75las
_exptl_crystal_preparation
; 
The data crystal was mounted using oil (Parantone-N, Exxon) to a 
0.3 mm cryo-loop (Hampton Research) with the (2 -2 -7) scattering 
planes roughly normal to the spindle axis. 
;
_exptl_crystal_size_max 0.26
_exptl_crystal_size_mid 0.16
_exptl_crystal_size_min 0.06
_refine_diff_density_max 1.249
_refine_diff_density_min -0.444
_refine_diff_density_rms 0.074
_refine_ls_abs_structure_details 'Flack (1983),  6665 Friedels'
_refine_ls_abs_structure_Flack 0.039(6)
_refine_ls_extinction_method none
_refine_ls_goodness_of_fit_ref 0.994
_refine_ls_hydrogen_treatment mixed
_refine_ls_matrix_type full
_refine_ls_number_parameters 673
_refine_ls_number_reflns 15092
_refine_ls_number_restraints 9
_refine_ls_restrained_S_all 0.994
_refine_ls_R_factor_all 0.0301
_refine_ls_R_factor_gt 0.0236
_refine_ls_shift/su_max 0.015
_refine_ls_shift/su_mean 0.001
_refine_ls_structure_factor_coef Fsqd
_refine_ls_weighting_details 'calc w=1/[\s^2^(Fo^2^)+(0.0214P)^2^+0.0000P] where P=(Fo^2^+2Fc^2^)/3'
_refine_ls_weighting_scheme calc
_refine_ls_wR_factor_gt 0.0476
_refine_ls_wR_factor_ref 0.0495
_reflns_number_gt 13323
_reflns_number_total 15092
_reflns_threshold_expression >2sigma(I)
_cod_data_source_file om700996m-file003.cif
_cod_data_source_block ga75las
_cod_depositor_comments
;
The following automatic conversions were performed:

'_symmetry_cell_setting' value 'Triclinic' changed to 'triclinic'
according to /home/saulius/struct/CIF-dictionaries/cif_core.dic
dictionary named 'cif_core.dic' version 2.4.1 from 2010-06-29.

Automatic conversion script
Id: cif_fix_values 1715 2011-07-08 13:25:40Z adriana 
;
_cod_original_sg_symbol_Hall 'P 1 '
_cod_original_sg_symbol_H-M 'P 1  '
_cod_database_code 4070762

loop_
_symmetry_equiv_pos_as_xyz
'x, y, z'

loop_
_atom_site_label
_atom_site_type_symbol
_atom_site_fract_x
_atom_site_fract_y
_atom_site_fract_z
_atom_site_U_iso_or_equiv
_atom_site_adp_type
_atom_site_occupancy
_atom_site_symmetry_multiplicity
_atom_site_calc_flag
_atom_site_refinement_flags
B1 B 0.6897(13) 0.1766(10) 0.1099(8) 0.054(2) Uani 1 1 d .
B2 B 0.8324(12) 0.5978(12) 0.8603(8) 0.060(3) Uani 1 1 d .
C1 C 0.6395(9) 0.0897(9) 0.6018(6) 0.050(2) Uani 1 1 d .
C2 C 0.5832(8) 0.1959(8) 0.6449(6) 0.0459(18) Uani 1 1 d .
C3 C 0.5764(8) 0.1643(9) 0.7420(6) 0.049(2) Uani 1 1 d .
C4 C 0.6213(8) 0.0368(8) 0.7581(6) 0.0410(19) Uani 1 1 d .
C5 C 0.6569(8) -0.0136(8) 0.6704(6) 0.0417(16) Uani 1 1 d .
C6 C 0.6470(10) 0.0792(11) 0.4982(5) 0.071(3) Uani 1 1 d .
H6A H 0.5816 0.0040 0.4681 0.106 Uiso 1 1 calc R
H6B H 0.7407 0.0672 0.4905 0.106 Uiso 1 1 calc R
H6C H 0.6236 0.1598 0.4689 0.106 Uiso 1 1 calc R
C7 C 0.5338(10) 0.3176(10) 0.5984(8) 0.066(3) Uani 1 1 d .
H7A H 0.4336 0.3116 0.5941 0.100 Uiso 1 1 calc R
H7B H 0.5570 0.3220 0.5352 0.100 Uiso 1 1 calc R
H7C H 0.5792 0.3968 0.6362 0.100 Uiso 1 1 calc R
C8 C 0.5152(9) 0.2530(10) 0.8117(6) 0.058(2) Uani 1 1 d .
H8A H 0.4216 0.2659 0.7830 0.086 Uiso 1 1 calc R
H8B H 0.5739 0.3383 0.8241 0.086 Uiso 1 1 calc R
H8C H 0.5122 0.2094 0.8709 0.086 Uiso 1 1 calc R
C9 C 0.6108(9) -0.0447(10) 0.8441(8) 0.069(3) Uani 1 1 d .
H9A H 0.5190 -0.0967 0.8365 0.103 Uiso 1 1 calc R
H9B H 0.6257 0.0139 0.9005 0.103 Uiso 1 1 calc R
H9C H 0.6811 -0.1036 0.8505 0.103 Uiso 1 1 calc R
C10 C 0.7056(9) -0.1443(7) 0.6508(8) 0.059(2) Uani 1 1 d .
H10A H 0.6267 -0.2076 0.6205 0.089 Uiso 1 1 calc R
H10B H 0.7472 -0.1778 0.7101 0.089 Uiso 1 1 calc R
H10C H 0.7741 -0.1313 0.6093 0.089 Uiso 1 1 calc R
C11 C 1.0795(4) 0.1477(4) 0.8411(3) 0.0372(8) Uani 1 1 d .
H11A H 1.1293 0.2355 0.8300 0.045 Uiso 1 1 calc R
C12 C 0.9834(4) 0.1651(4) 0.9123(3) 0.0382(8) Uani 1 1 d .
H12A H 0.9331 0.0770 0.9224 0.046 Uiso 1 1 calc R
C13 C 1.0651(7) 0.2253(7) 1.0084(5) 0.0495(15) Uani 1 1 d .
H13A H 1.1093 0.3155 1.0004 0.059 Uiso 1 1 calc R
H13B H 1.0007 0.2307 1.0532 0.059 Uiso 1 1 calc R
C14 C 1.1769(5) 0.1419(6) 1.0490(3) 0.0632(13) Uani 1 1 d .
H14A H 1.1319 0.0560 1.0659 0.076 Uiso 1 1 calc R
H14B H 1.2330 0.1870 1.1070 0.076 Uiso 1 1 calc R
C15 C 1.2723(5) 0.1189(7) 0.9779(4) 0.0591(14) Uani 1 1 d .
H15A H 1.3379 0.0596 1.0042 0.071 Uiso 1 1 calc R
H15B H 1.3264 0.2036 0.9671 0.071 Uiso 1 1 calc R
C16 C 1.1875(9) 0.0580(9) 0.8836(6) 0.0527(19) Uani 1 1 d .
H16A H 1.1388 -0.0297 0.8936 0.063 Uiso 1 1 calc R
H16B H 1.2505 0.0465 0.8387 0.063 Uiso 1 1 calc R
C17 C 1.1437(7) -0.0584(8) 0.6640(5) 0.0386(16) Uani 1 1 d .
C18 C 1.2569(9) -0.0654(9) 0.6143(7) 0.050(2) Uani 1 1 d .
H18A H 1.2950 0.0092 0.5852 0.060 Uiso 1 1 calc R
C19 C 1.3117(9) -0.1893(10) 0.6097(7) 0.067(2) Uani 1 1 d .
H19A H 1.3871 -0.1943 0.5779 0.080 Uiso 1 1 calc R
C20 C 1.2570(9) -0.2993(9) 0.6503(7) 0.059(2) Uani 1 1 d .
C21 C 1.1480(9) -0.2927(8) 0.6989(6) 0.0491(17) Uani 1 1 d .
H21A H 1.1129 -0.3681 0.7285 0.059 Uiso 1 1 calc R
C22 C 1.0871(8) -0.1735(8) 0.7053(6) 0.0423(16) Uani 1 1 d .
H22A H 1.0107 -0.1718 0.7366 0.051 Uiso 1 1 calc R
C23 C 1.3231(13) -0.4305(11) 0.6434(10) 0.102(4) Uani 1 1 d .
H23A H 1.4012 -0.4149 0.6099 0.153 Uiso 1 1 calc R
H23B H 1.2535 -0.4998 0.6094 0.153 Uiso 1 1 calc R
H23C H 1.3553 -0.4578 0.7068 0.153 Uiso 1 1 calc R
C24 C 0.8808(9) 0.3324(8) 0.6678(6) 0.0460(18) Uani 1 1 d .
C25 C 0.8988(8) 0.6965(8) 0.3639(5) 0.0419(17) Uani 1 1 d .
C26 C 0.8821(8) 0.7941(8) 0.2954(7) 0.0458(19) Uani 1 1 d .
C27 C 0.9119(8) 0.7510(9) 0.2062(7) 0.052(2) Uani 1 1 d .
C28 C 0.9533(8) 0.6154(8) 0.2214(6) 0.0415(17) Uani 1 1 d .
C29 C 0.9457(8) 0.5849(8) 0.3160(6) 0.0461(19) Uani 1 1 d .
C30 C 0.8873(10) 0.7155(10) 0.4672(7) 0.068(3) Uani 1 1 d .
H30A H 0.9799 0.7328 0.5053 0.101 Uiso 1 1 calc R
H30B H 0.8366 0.6359 0.4874 0.101 Uiso 1 1 calc R
H30C H 0.8379 0.7901 0.4751 0.101 Uiso 1 1 calc R
C31 C 0.8376(10) 0.9270(9) 0.3130(8) 0.066(2) Uani 1 1 d .
H31A H 0.8875 0.9661 0.3738 0.100 Uiso 1 1 calc R
H31B H 0.7382 0.9155 0.3134 0.100 Uiso 1 1 calc R
H31C H 0.8586 0.9850 0.2631 0.100 Uiso 1 1 calc R
C32 C 0.9139(11) 0.8242(10) 0.1166(7) 0.078(3) Uani 1 1 d .
H32A H 1.0094 0.8578 0.1116 0.117 Uiso 1 1 calc R
H32B H 0.8610 0.8977 0.1180 0.117 Uiso 1 1 calc R
H32C H 0.8725 0.7644 0.0623 0.117 Uiso 1 1 calc R
C33 C 0.9980(9) 0.5307(11) 0.1511(8) 0.074(3) Uani 1 1 d .
H33A H 1.0986 0.5478 0.1570 0.111 Uiso 1 1 calc R
H33B H 0.9552 0.5501 0.0878 0.111 Uiso 1 1 calc R
H33C H 0.9696 0.4383 0.1621 0.111 Uiso 1 1 calc R
C34 C 0.9884(11) 0.4635(10) 0.3660(9) 0.083(3) Uani 1 1 d .
H34A H 1.0818 0.4853 0.4024 0.124 Uiso 1 1 calc R
H34B H 0.9868 0.3924 0.3192 0.124 Uiso 1 1 calc R
H34C H 0.9239 0.4351 0.4082 0.124 Uiso 1 1 calc R
C35 C 0.4920(4) 0.7008(4) 0.1159(3) 0.0350(8) Uani 1 1 d .
H35A H 0.5577 0.7566 0.0830 0.042 Uiso 1 1 calc R
C36 C 0.4897(4) 0.5581(4) 0.0799(3) 0.0369(8) Uani 1 1 d .
H36A H 0.4264 0.4996 0.1130 0.044 Uiso 1 1 calc R
C37 C 0.4378(8) 0.5357(7) -0.0265(5) 0.0553(17) Uani 1 1 d .
H37A H 0.4310 0.4413 -0.0445 0.066 Uiso 1 1 calc R
H37B H 0.5047 0.5852 -0.0608 0.066 Uiso 1 1 calc R
C38 C 0.2938(6) 0.5813(5) -0.0546(4) 0.0630(13) Uani 1 1 d .
H38A H 0.2645 0.5709 -0.1236 0.076 Uiso 1 1 calc R
H38B H 0.2246 0.5261 -0.0251 0.076 Uiso 1 1 calc R
C39 C 0.3014(6) 0.7246(6) -0.0224(4) 0.0571(13) Uani 1 1 d .
H39A H 0.2095 0.7525 -0.0404 0.069 Uiso 1 1 calc R
H39B H 0.3670 0.7797 -0.0547 0.069 Uiso 1 1 calc R
C40 C 0.3489(8) 0.7473(8) 0.0867(6) 0.0452(16) Uani 1 1 d .
H40A H 0.3555 0.8417 0.1048 0.054 Uiso 1 1 calc R
H40B H 0.2803 0.6975 0.1195 0.054 Uiso 1 1 calc R
C41 C 0.3819(8) 0.8534(7) 0.3053(6) 0.0411(17) Uani 1 1 d .
C42 C 0.4382(8) 0.9693(8) 0.2710(6) 0.0425(16) Uani 1 1 d .
H42A H 0.5134 0.9701 0.2383 0.051 Uiso 1 1 calc R
C43 C 0.3841(9) 1.0835(8) 0.2848(6) 0.0526(18) Uani 1 1 d .
H43A H 0.4239 1.1628 0.2620 0.063 Uiso 1 1 calc R
C44 C 0.2707(9) 1.0849(9) 0.3322(7) 0.056(2) Uani 1 1 d .
C45 C 0.2167(9) 0.9643(10) 0.3675(7) 0.059(2) Uani 1 1 d .
H45A H 0.1436 0.9629 0.4023 0.071 Uiso 1 1 calc R
C46 C 0.2686(9) 0.8497(10) 0.3521(7) 0.054(2) Uani 1 1 d .
H46A H 0.2283 0.7691 0.3729 0.065 Uiso 1 1 calc R
C47 C 0.2149(12) 1.2133(11) 0.3470(9) 0.084(3) Uani 1 1 d .
H47A H 0.1959 1.2202 0.4112 0.127 Uiso 1 1 calc R
H47B H 0.1295 1.2147 0.3021 0.127 Uiso 1 1 calc R
H47C H 0.2834 1.2874 0.3374 0.127 Uiso 1 1 calc R
C48 C 0.6459(10) 0.4701(8) 0.3081(6) 0.0463(18) Uani 1 1 d .
F1 F 0.6392(7) 0.0434(5) 0.0938(5) 0.0780(14) Uani 1 1 d .
F2 F 0.8114(8) 0.1965(7) 0.1764(5) 0.130(3) Uani 1 1 d .
F3 F 0.5932(7) 0.2432(6) 0.1430(4) 0.104(2) Uani 1 1 d .
F4 F 0.7170(7) 0.2423(5) 0.0289(4) 0.0886(15) Uani 1 1 d .
F5 F 0.7777(7) 0.5553(8) 0.9372(5) 0.121(2) Uani 1 1 d .
F6 F 0.9520(6) 0.5387(6) 0.8581(5) 0.103(2) Uani 1 1 d .
F7 F 0.7430(8) 0.5665(7) 0.7808(5) 0.127(2) Uani 1 1 d .
F8 F 0.8738(9) 0.7291(6) 0.8730(6) 0.115(2) Uani 1 1 d .
Ir1 Ir 0.795520(10) 0.180084(10) 0.724942(8) 0.03286(8) Uani 1 1 d .
Ir2 Ir 0.733459(10) 0.609411(10) 0.244668(8) 0.03255(8) Uani 1 1 d .
N1 N 0.9854(6) 0.0914(6) 0.7494(5) 0.0378(12) Uani 1 1 d .
N2 N 0.8798(7) 0.2493(6) 0.8682(5) 0.0391(12) Uani 1 1 d D
H2A H 0.916(6) 0.338(3) 0.866(5) 0.059 Uiso 1 1 d D
H2B H 0.822(5) 0.259(5) 0.909(4) 0.059 Uiso 1 1 d D
N3 N 0.5556(6) 0.7138(6) 0.2206(4) 0.0343(12) Uani 1 1 d .
N4 N 0.6342(7) 0.5233(6) 0.1074(5) 0.0413(13) Uani 1 1 d D
H4A H 0.628(6) 0.434(3) 0.095(5) 0.062 Uiso 1 1 d D
H4B H 0.686(6) 0.558(5) 0.066(4) 0.062 Uiso 1 1 d D
O1 O 0.9656(6) 0.0730(7) 0.5724(4) 0.0567(14) Uani 1 1 d .
O2 O 1.1831(6) 0.1960(6) 0.6630(4) 0.0560(13) Uani 1 1 d .
O3 O 0.9164(8) 0.4177(7) 0.6274(5) 0.0778(19) Uani 1 1 d .
O4 O 0.5501(6) 0.6997(7) 0.3932(4) 0.0568(15) Uani 1 1 d .
O5 O 0.3440(6) 0.5888(5) 0.2799(4) 0.0537(12) Uani 1 1 d .
O6 O 0.6081(8) 0.3853(6) 0.3553(5) 0.0758(19) Uani 1 1 d .
S1 S 1.0679(2) 0.0889(2) 0.65854(15) 0.0392(5) Uani 1 1 d .
S2 S 0.4585(2) 0.7005(2) 0.30129(15) 0.0408(5) Uani 1 1 d .

loop_
_atom_site_aniso_label
_atom_site_aniso_U_11
_atom_site_aniso_U_22
_atom_site_aniso_U_33
_atom_site_aniso_U_23
_atom_site_aniso_U_13
_atom_site_aniso_U_12
B1 0.079(6) 0.042(4) 0.046(5) 0.006(3) 0.020(4) 0.009(4)
B2 0.067(6) 0.060(5) 0.054(6) 0.010(4) 0.006(5) 0.013(4)
C1 0.039(4) 0.059(5) 0.050(4) -0.021(4) -0.006(3) 0.019(3)
C2 0.046(4) 0.052(4) 0.037(3) 0.002(3) -0.007(3) 0.016(3)
C3 0.034(4) 0.063(5) 0.049(5) -0.011(4) 0.007(3) 0.009(3)
C4 0.043(4) 0.041(4) 0.038(4) 0.008(3) 0.009(3) -0.005(3)
C5 0.035(3) 0.043(4) 0.044(4) -0.005(3) -0.001(3) 0.008(3)
C6 0.071(6) 0.117(8) 0.023(3) -0.018(4) -0.009(4) 0.032(5)
C7 0.065(5) 0.065(5) 0.072(6) 0.018(5) 0.000(5) 0.031(4)
C8 0.048(4) 0.074(5) 0.052(4) -0.020(4) 0.013(3) 0.013(3)
C9 0.053(5) 0.075(6) 0.073(6) 0.001(4) 0.012(4) -0.008(4)
C10 0.050(4) 0.029(3) 0.097(6) -0.015(3) 0.004(4) 0.009(3)
C11 0.036(2) 0.039(2) 0.035(2) 0.0025(17) 0.0038(16) 0.0047(16)
C12 0.0381(19) 0.044(2) 0.0316(19) 0.0039(16) 0.0039(15) 0.0043(16)
C13 0.048(3) 0.071(4) 0.027(2) -0.005(2) 0.003(2) 0.006(3)
C14 0.055(3) 0.089(4) 0.039(2) 0.009(3) -0.006(2) 0.001(3)
C15 0.042(3) 0.082(4) 0.048(3) 0.004(3) -0.009(2) 0.010(2)
C16 0.046(4) 0.061(4) 0.051(4) -0.005(3) -0.002(3) 0.022(3)
C17 0.028(3) 0.055(4) 0.033(3) -0.007(3) 0.008(3) 0.005(3)
C18 0.039(4) 0.056(5) 0.056(5) -0.003(4) 0.015(4) 0.006(4)
C19 0.046(4) 0.085(6) 0.077(6) -0.016(4) 0.019(4) 0.034(4)
C20 0.056(4) 0.053(4) 0.070(5) -0.003(3) 0.001(3) 0.027(3)
C21 0.046(4) 0.050(4) 0.050(3) 0.001(3) 0.001(3) 0.012(3)
C22 0.038(3) 0.049(4) 0.041(3) -0.002(3) 0.008(3) 0.014(3)
C23 0.096(7) 0.079(6) 0.135(9) -0.025(5) 0.001(6) 0.055(5)
C24 0.048(4) 0.042(3) 0.049(4) 0.004(3) 0.011(3) 0.004(3)
C25 0.037(3) 0.049(4) 0.037(4) 0.002(3) -0.006(3) 0.010(3)
C26 0.033(3) 0.032(3) 0.067(5) -0.011(3) -0.007(3) 0.009(2)
C27 0.032(4) 0.051(5) 0.072(6) -0.009(4) 0.009(4) 0.002(3)
C28 0.031(4) 0.037(3) 0.056(5) -0.004(3) 0.009(3) 0.007(3)
C29 0.031(3) 0.045(4) 0.061(5) -0.015(3) -0.002(3) 0.016(3)
C30 0.066(6) 0.072(5) 0.060(5) -0.007(4) -0.010(4) 0.020(4)
C31 0.055(4) 0.057(5) 0.084(6) -0.014(4) -0.008(4) 0.023(3)
C32 0.102(7) 0.063(5) 0.070(6) 0.027(5) 0.031(5) -0.010(5)
C33 0.031(3) 0.086(6) 0.106(7) -0.025(6) 0.024(4) 0.009(3)
C34 0.070(6) 0.071(6) 0.101(8) -0.004(5) -0.026(5) 0.044(5)
C35 0.038(2) 0.036(2) 0.0295(19) 0.0031(16) 0.0019(15) 0.0058(16)
C36 0.0375(18) 0.0374(19) 0.0337(19) -0.0006(15) 0.0002(15) 0.0058(15)
C37 0.064(4) 0.052(3) 0.047(3) -0.008(3) 0.000(3) 0.011(3)
C38 0.063(3) 0.070(3) 0.046(3) -0.009(2) -0.017(2) 0.011(3)
C39 0.053(3) 0.065(3) 0.051(3) 0.008(3) -0.008(2) 0.017(2)
C40 0.043(3) 0.051(3) 0.039(4) 0.004(3) -0.005(3) 0.012(3)
C41 0.036(4) 0.038(3) 0.048(4) -0.008(3) -0.002(3) 0.017(3)
C42 0.036(3) 0.050(4) 0.040(3) -0.008(3) 0.003(3) 0.010(3)
C43 0.055(4) 0.047(4) 0.051(4) -0.004(3) -0.009(3) 0.014(3)
C44 0.045(4) 0.070(5) 0.053(4) -0.016(3) -0.004(3) 0.026(3)
C45 0.041(4) 0.073(5) 0.065(5) -0.001(4) 0.009(3) 0.014(3)
C46 0.040(4) 0.063(5) 0.062(6) -0.005(4) 0.014(4) 0.015(4)
C47 0.079(5) 0.086(6) 0.096(6) -0.004(4) 0.008(4) 0.052(5)
C48 0.056(4) 0.042(3) 0.041(3) 0.002(3) 0.003(3) 0.013(3)
F1 0.103(3) 0.042(2) 0.092(4) -0.004(2) 0.027(3) 0.007(2)
F2 0.116(4) 0.120(4) 0.124(5) 0.056(4) -0.044(4) -0.021(3)
F3 0.152(5) 0.069(3) 0.113(4) -0.001(2) 0.088(4) 0.018(3)
F4 0.111(4) 0.091(3) 0.079(3) 0.035(3) 0.043(3) 0.029(3)
F5 0.099(4) 0.193(6) 0.079(4) 0.035(4) 0.047(3) 0.006(3)
F6 0.065(2) 0.077(3) 0.172(6) -0.002(3) 0.019(3) 0.022(2)
F7 0.159(6) 0.122(4) 0.079(4) -0.017(3) -0.038(4) 0.020(4)
F8 0.170(6) 0.056(3) 0.117(5) 0.001(3) 0.021(4) 0.018(3)
Ir1 0.03422(19) 0.03552(18) 0.02984(16) -0.00050(13) 0.00430(14) 0.01051(15)
Ir2 0.03296(18) 0.03135(16) 0.03373(17) -0.00029(13) 0.00407(14) 0.00853(14)
N1 0.032(2) 0.046(3) 0.036(3) -0.001(2) 0.004(2) 0.013(2)
N2 0.038(2) 0.044(3) 0.035(3) -0.005(2) 0.0041(19) 0.008(2)
N3 0.037(2) 0.042(3) 0.026(2) -0.0020(19) 0.0051(19) 0.0148(19)
N4 0.047(3) 0.040(2) 0.037(3) -0.006(2) 0.007(2) 0.010(2)
O1 0.060(3) 0.077(3) 0.038(3) -0.001(2) 0.002(2) 0.033(2)
O2 0.066(3) 0.047(2) 0.060(3) -0.0025(18) 0.030(2) 0.0004(19)
O3 0.099(5) 0.059(3) 0.078(4) 0.020(3) 0.025(3) 0.003(3)
O4 0.058(3) 0.090(4) 0.030(3) 0.007(2) 0.010(2) 0.033(3)
O5 0.055(2) 0.050(2) 0.060(3) -0.0004(19) 0.0246(19) 0.0038(18)
O6 0.109(5) 0.053(3) 0.070(3) 0.026(3) 0.030(3) 0.008(3)
S1 0.0407(10) 0.0444(10) 0.0369(9) 0.0012(8) 0.0141(8) 0.0124(8)
S2 0.0413(10) 0.0463(11) 0.0364(9) 0.0028(8) 0.0057(7) 0.0135(8)

loop_
_atom_type_symbol
_atom_type_description
_atom_type_scat_dispersion_real
_atom_type_scat_dispersion_imag
_atom_type_scat_source
C C 0.0033 0.0016 'International Tables Vol C Tables 4.2.6.8 and 6.1.1.4'
H H 0.0000 0.0000 'International Tables Vol C Tables 4.2.6.8 and 6.1.1.4'
B B 0.0013 0.0007 'International Tables Vol C Tables 4.2.6.8 and 6.1.1.4'
N N 0.0061 0.0033 'International Tables Vol C Tables 4.2.6.8 and 6.1.1.4'
O O 0.0106 0.0060 'International Tables Vol C Tables 4.2.6.8 and 6.1.1.4'
F F 0.0171 0.0103 'International Tables Vol C Tables 4.2.6.8 and 6.1.1.4'
S S 0.1246 0.1234 'International Tables Vol C Tables 4.2.6.8 and 6.1.1.4'
Ir Ir -1.4442 7.9887 'International Tables Vol C Tables 4.2.6.8 and 6.1.1.4'

loop_
_exptl_crystal_face_index_h
_exptl_crystal_face_index_k
_exptl_crystal_face_index_l
_exptl_crystal_face_perp_dist
0.00 0.00 -1.00 0.0300
0.00 0.00 1.00 0.0300
-1.00 1.00 0.00 0.1400
0.00 2.00 -1.00 0.0800
0.00 1.00 0.00 0.0800
2.00 1.00 0.00 0.1100
2.00 -1.00 0.00 0.1400
2.00 -1.00 1.00 0.1200
-1.00 0.00 0.00 0.1300
-1.00 0.00 2.00 0.1100
1.00 -2.00 1.00 0.1000
0.00 -1.00 0.00 0.0900

loop_
_geom_angle_atom_site_label_1
_geom_angle_atom_site_label_2
_geom_angle_atom_site_label_3
_geom_angle
F3 B1 F1 110.5(8)
F3 B1 F2 108.2(9)
F1 B1 F2 111.2(8)
F3 B1 F4 104.5(8)
F1 B1 F4 114.6(8)
F2 B1 F4 107.5(8)
F7 B2 F8 112.2(9)
F7 B2 F5 111.6(10)
F8 B2 F5 108.2(10)
F7 B2 F6 109.8(10)
F8 B2 F6 106.9(9)
F5 B2 F6 107.9(8)
C2 C1 C5 108.4(7)
C2 C1 C6 123.2(8)
C5 C1 C6 127.1(8)
C2 C1 Ir1 71.6(4)
C5 C1 Ir1 73.2(5)
C6 C1 Ir1 131.0(7)
C3 C2 C1 107.6(7)
C3 C2 C7 124.5(8)
C1 C2 C7 127.9(8)
C3 C2 Ir1 69.4(4)
C1 C2 Ir1 70.4(4)
C7 C2 Ir1 127.2(6)
C4 C3 C2 108.6(7)
C4 C3 C8 128.0(8)
C2 C3 C8 123.1(8)
C4 C3 Ir1 71.8(5)
C2 C3 Ir1 72.5(5)
C8 C3 Ir1 126.1(6)
C3 C4 C5 108.5(7)
C3 C4 C9 126.9(8)
C5 C4 C9 123.8(8)
C3 C4 Ir1 70.1(4)
C5 C4 Ir1 73.3(4)
C9 C4 Ir1 130.5(6)
C4 C5 C1 106.7(7)
C4 C5 C10 128.5(8)
C1 C5 C10 124.8(8)
C4 C5 Ir1 68.9(4)
C1 C5 Ir1 68.8(4)
C10 C5 Ir1 126.2(5)
C1 C6 H6A 109.5
C1 C6 H6B 109.5
H6A C6 H6B 109.5
C1 C6 H6C 109.5
H6A C6 H6C 109.5
H6B C6 H6C 109.5
C2 C7 H7A 109.5
C2 C7 H7B 109.5
H7A C7 H7B 109.5
C2 C7 H7C 109.5
H7A C7 H7C 109.5
H7B C7 H7C 109.5
C3 C8 H8A 109.5
C3 C8 H8B 109.5
H8A C8 H8B 109.5
C3 C8 H8C 109.5
H8A C8 H8C 109.5
H8B C8 H8C 109.5
C4 C9 H9A 109.5
C4 C9 H9B 109.5
H9A C9 H9B 109.5
C4 C9 H9C 109.5
H9A C9 H9C 109.5
H9B C9 H9C 109.5
C5 C10 H10A 109.5
C5 C10 H10B 109.5
H10A C10 H10B 109.5
C5 C10 H10C 109.5
H10A C10 H10C 109.5
H10B C10 H10C 109.5
N1 C11 C12 106.2(4)
N1 C11 C16 114.6(5)
C12 C11 C16 108.6(5)
N1 C11 H11A 109.1
C12 C11 H11A 109.1
C16 C11 H11A 109.1
N2 C12 C11 106.9(4)
N2 C12 C13 112.3(4)
C11 C12 C13 111.8(4)
N2 C12 H12A 108.6
C11 C12 H12A 108.6
C13 C12 H12A 108.6
C14 C13 C12 111.2(5)
C14 C13 H13A 109.4
C12 C13 H13A 109.4
C14 C13 H13B 109.4
C12 C13 H13B 109.4
H13A C13 H13B 108.0
C13 C14 C15 111.6(4)
C13 C14 H14A 109.3
C15 C14 H14A 109.3
C13 C14 H14B 109.3
C15 C14 H14B 109.3
H14A C14 H14B 108.0
C14 C15 C16 110.9(5)
C14 C15 H15A 109.5
C16 C15 H15A 109.5
C14 C15 H15B 109.5
C16 C15 H15B 109.5
H15A C15 H15B 108.0
C15 C16 C11 110.9(6)
C15 C16 H16A 109.5
C11 C16 H16A 109.5
C15 C16 H16B 109.5
C11 C16 H16B 109.5
H16A C16 H16B 108.0
C22 C17 C18 119.1(8)
C22 C17 S1 122.9(5)
C18 C17 S1 117.6(6)
C17 C18 C19 118.7(8)
C17 C18 H18A 120.7
C19 C18 H18A 120.7
C20 C19 C18 121.7(8)
C20 C19 H19A 119.1
C18 C19 H19A 119.1
C19 C20 C21 119.7(8)
C19 C20 C23 119.0(9)
C21 C20 C23 121.3(9)
C20 C21 C22 121.6(8)
C20 C21 H21A 119.2
C22 C21 H21A 119.2
C17 C22 C21 119.2(7)
C17 C22 H22A 120.4
C21 C22 H22A 120.4
C20 C23 H23A 109.5
C20 C23 H23B 109.5
H23A C23 H23B 109.5
C20 C23 H23C 109.5
H23A C23 H23C 109.5
H23B C23 H23C 109.5
O3 C24 Ir1 172.0(9)
C26 C25 C29 106.0(7)
C26 C25 C30 124.9(8)
C29 C25 C30 128.7(7)
C26 C25 Ir2 72.2(4)
C29 C25 Ir2 70.2(4)
C30 C25 Ir2 127.9(6)
C25 C26 C27 111.8(8)
C25 C26 C31 124.9(8)
C27 C26 C31 123.4(8)
C25 C26 Ir2 70.7(4)
C27 C26 Ir2 72.5(5)
C31 C26 Ir2 124.0(6)
C26 C27 C32 129.5(9)
C26 C27 C28 105.2(8)
C32 C27 C28 125.2(9)
C26 C27 Ir2 70.6(5)
C32 C27 Ir2 127.5(6)
C28 C27 Ir2 69.3(4)
C29 C28 C33 125.7(8)
C29 C28 C27 108.1(7)
C33 C28 C27 126.2(9)
C29 C28 Ir2 70.7(4)
C33 C28 Ir2 124.7(6)
C27 C28 Ir2 71.6(4)
C28 C29 C25 109.0(7)
C28 C29 C34 127.0(8)
C25 C29 C34 123.8(8)
C28 C29 Ir2 72.4(5)
C25 C29 Ir2 70.8(4)
C34 C29 Ir2 126.5(6)
C25 C30 H30A 109.5
C25 C30 H30B 109.5
H30A C30 H30B 109.5
C25 C30 H30C 109.5
H30A C30 H30C 109.5
H30B C30 H30C 109.5
C26 C31 H31A 109.5
C26 C31 H31B 109.5
H31A C31 H31B 109.5
C26 C31 H31C 109.5
H31A C31 H31C 109.5
H31B C31 H31C 109.5
C27 C32 H32A 109.5
C27 C32 H32B 109.5
H32A C32 H32B 109.5
C27 C32 H32C 109.5
H32A C32 H32C 109.5
H32B C32 H32C 109.5
C28 C33 H33A 109.5
C28 C33 H33B 109.5
H33A C33 H33B 109.5
C28 C33 H33C 109.5
H33A C33 H33C 109.5
H33B C33 H33C 109.5
C29 C34 H34A 109.5
C29 C34 H34B 109.5
H34A C34 H34B 109.5
C29 C34 H34C 109.5
H34A C34 H34C 109.5
H34B C34 H34C 109.5
N3 C35 C36 108.5(4)
N3 C35 C40 117.4(5)
C36 C35 C40 111.3(4)
N3 C35 H35A 106.3
C36 C35 H35A 106.3
C40 C35 H35A 106.3
N4 C36 C37 111.5(5)
N4 C36 C35 107.8(4)
C37 C36 C35 113.2(4)
N4 C36 H36A 108.1
C37 C36 H36A 108.1
C35 C36 H36A 108.1
C36 C37 C38 110.8(5)
C36 C37 H37A 109.5
C38 C37 H37A 109.5
C36 C37 H37B 109.5
C38 C37 H37B 109.5
H37A C37 H37B 108.1
C39 C38 C37 109.9(5)
C39 C38 H38A 109.7
C37 C38 H38A 109.7
C39 C38 H38B 109.7
C37 C38 H38B 109.7
H38A C38 H38B 108.2
C38 C39 C40 112.0(5)
C38 C39 H39A 109.2
C40 C39 H39A 109.2
C38 C39 H39B 109.2
C40 C39 H39B 109.2
H39A C39 H39B 107.9
C35 C40 C39 109.5(6)
C35 C40 H40A 109.8
C39 C40 H40A 109.8
C35 C40 H40B 109.8
C39 C40 H40B 109.8
H40A C40 H40B 108.2
C42 C41 C46 121.0(7)
C42 C41 S2 122.6(6)
C46 C41 S2 116.2(6)
C43 C42 C41 119.6(8)
C43 C42 H42A 120.2
C41 C42 H42A 120.2
C42 C43 C44 121.4(8)
C42 C43 H43A 119.3
C44 C43 H43A 119.3
C43 C44 C45 117.3(8)
C43 C44 C47 119.9(9)
C45 C44 C47 122.7(9)
C46 C45 C44 121.3(9)
C46 C45 H45A 119.3
C44 C45 H45A 119.3
C45 C46 C41 119.2(9)
C45 C46 H46A 120.4
C41 C46 H46A 120.4
C44 C47 H47A 109.5
C44 C47 H47B 109.5
H47A C47 H47B 109.5
C44 C47 H47C 109.5
H47A C47 H47C 109.5
H47B C47 H47C 109.5
O6 C48 Ir2 171.2(8)
C24 Ir1 N2 95.4(3)
C24 Ir1 N1 93.3(3)
N2 Ir1 N1 78.8(2)
C24 Ir1 C3 120.1(4)
N2 Ir1 C3 95.6(3)
N1 Ir1 C3 146.5(3)
C24 Ir1 C4 156.2(3)
N2 Ir1 C4 96.7(3)
N1 Ir1 C4 109.2(3)
C3 Ir1 C4 38.1(3)
C24 Ir1 C1 100.2(4)
N2 Ir1 C1 158.7(3)
N1 Ir1 C1 114.5(3)
C3 Ir1 C1 64.0(3)
C4 Ir1 C1 63.8(3)
C24 Ir1 C2 92.8(3)
N2 Ir1 C2 127.1(3)
N1 Ir1 C2 152.5(3)
C3 Ir1 C2 38.1(3)
C4 Ir1 C2 63.5(3)
C1 Ir1 C2 38.0(3)
C24 Ir1 C5 135.6(3)
N2 Ir1 C5 129.0(3)
N1 Ir1 C5 94.3(3)
C3 Ir1 C5 63.5(3)
C4 Ir1 C5 37.8(3)
C1 Ir1 C5 38.0(3)
C2 Ir1 C5 63.2(3)
C48 Ir2 N4 92.5(3)
C48 Ir2 N3 95.0(3)
N4 Ir2 N3 80.1(2)
C48 Ir2 C29 93.6(4)
N4 Ir2 C29 125.1(3)
N3 Ir2 C29 152.9(2)
C48 Ir2 C25 98.9(3)
N4 Ir2 C25 160.6(2)
N3 Ir2 C25 114.1(3)
C29 Ir2 C25 38.9(3)
C48 Ir2 C28 121.6(3)
N4 Ir2 C28 97.0(3)
N3 Ir2 C28 143.4(3)
C29 Ir2 C28 36.9(3)
C25 Ir2 C28 63.7(3)
C48 Ir2 C26 133.2(4)
N4 Ir2 C26 134.3(3)
N3 Ir2 C26 93.2(3)
C29 Ir2 C26 62.6(3)
C25 Ir2 C26 37.2(3)
C28 Ir2 C26 62.7(3)
C48 Ir2 C27 157.2(3)
N4 Ir2 C27 101.2(3)
N3 Ir2 C27 105.3(3)
C29 Ir2 C27 63.5(3)
C25 Ir2 C27 63.4(3)
C28 Ir2 C27 39.0(3)
C26 Ir2 C27 36.9(3)
C11 N1 S1 113.2(4)
C11 N1 Ir1 111.3(4)
S1 N1 Ir1 115.3(3)
C12 N2 Ir1 110.7(4)
C12 N2 H2A 114(5)
Ir1 N2 H2A 107(5)
C12 N2 H2B 107(4)
Ir1 N2 H2B 119(4)
H2A N2 H2B 98(4)
C35 N3 S2 121.0(4)
C35 N3 Ir2 109.5(3)
S2 N3 Ir2 115.3(3)
C36 N4 Ir2 111.8(4)
C36 N4 H4A 107(4)
Ir2 N4 H4A 120(5)
C36 N4 H4B 108(4)
Ir2 N4 H4B 106(4)
H4A N4 H4B 103(4)
O1 S1 O2 116.5(4)
O1 S1 N1 108.3(3)
O2 S1 N1 113.9(3)
O1 S1 C17 105.3(4)
O2 S1 C17 105.6(3)
N1 S1 C17 106.3(3)
O4 S2 O5 115.6(4)
O4 S2 N3 107.7(3)
O5 S2 N3 112.5(3)
O4 S2 C41 105.2(4)
O5 S2 C41 108.1(4)
N3 S2 C41 107.3(3)

loop_
_geom_bond_atom_site_label_1
_geom_bond_atom_site_label_2
_geom_bond_distance
B1 F3 1.363(12)
B1 F1 1.366(11)
B1 F2 1.370(13)
B1 F4 1.385(11)
B2 F7 1.303(13)
B2 F8 1.328(13)
B2 F5 1.347(12)
B2 F6 1.383(12)
C1 C2 1.435(11)
C1 C5 1.450(11)
C1 C6 1.484(11)
C1 Ir1 2.195(8)
C2 C3 1.431(11)
C2 C7 1.507(11)
C2 Ir1 2.211(8)
C3 C4 1.426(12)
C3 C8 1.558(12)
C3 Ir1 2.171(8)
C4 C5 1.442(12)
C4 C9 1.498(12)
C4 Ir1 2.195(7)
C5 C10 1.495(11)
C5 Ir1 2.254(8)
C6 H6A 0.9600
C6 H6B 0.9600
C6 H6C 0.9600
C7 H7A 0.9600
C7 H7B 0.9600
C7 H7C 0.9600
C8 H8A 0.9600
C8 H8B 0.9600
C8 H8C 0.9600
C9 H9A 0.9600
C9 H9B 0.9600
C9 H9C 0.9600
C10 H10A 0.9600
C10 H10B 0.9600
C10 H10C 0.9600
C11 N1 1.505(7)
C11 C12 1.509(6)
C11 C16 1.537(9)
C11 H11A 0.9800
C12 N2 1.476(7)
C12 C13 1.520(8)
C12 H12A 0.9800
C13 C14 1.512(9)
C13 H13A 0.9700
C13 H13B 0.9700
C14 C15 1.513(8)
C14 H14A 0.9700
C14 H14B 0.9700
C15 C16 1.513(10)
C15 H15A 0.9700
C15 H15B 0.9700
C16 H16A 0.9700
C16 H16B 0.9700
C17 C22 1.401(10)
C17 C18 1.412(11)
C17 S1 1.745(8)
C18 C19 1.429(13)
C18 H18A 0.9300
C19 C20 1.349(13)
C19 H19A 0.9300
C20 C21 1.367(12)
C20 C23 1.556(12)
C21 C22 1.418(11)
C21 H21A 0.9300
C22 H22A 0.9300
C23 H23A 0.9600
C23 H23B 0.9600
C23 H23C 0.9600
C24 O3 1.095(9)
C24 Ir1 1.910(8)
C25 C26 1.407(11)
C25 C29 1.463(11)
C25 C30 1.495(12)
C25 Ir2 2.198(8)
C26 C27 1.412(13)
C26 C31 1.491(11)
C26 Ir2 2.218(8)
C27 C32 1.488(13)
C27 C28 1.489(12)
C27 Ir2 2.243(8)
C28 C29 1.395(12)
C28 C33 1.454(12)
C28 Ir2 2.212(8)
C29 C34 1.503(12)
C29 Ir2 2.190(7)
C30 H30A 0.9600
C30 H30B 0.9600
C30 H30C 0.9600
C31 H31A 0.9600
C31 H31B 0.9600
C31 H31C 0.9600
C32 H32A 0.9600
C32 H32B 0.9600
C32 H32C 0.9600
C33 H33A 0.9600
C33 H33B 0.9600
C33 H33C 0.9600
C34 H34A 0.9600
C34 H34B 0.9600
C34 H34C 0.9600
C35 N3 1.503(7)
C35 C36 1.510(5)
C35 C40 1.525(8)
C35 H35A 0.9800
C36 N4 1.487(8)
C36 C37 1.507(8)
C36 H36A 0.9800
C37 C38 1.528(9)
C37 H37A 0.9700
C37 H37B 0.9700
C38 C39 1.493(7)
C38 H38A 0.9700
C38 H38B 0.9700
C39 C40 1.537(10)
C39 H39A 0.9700
C39 H39B 0.9700
C40 H40A 0.9700
C40 H40B 0.9700
C41 C42 1.360(11)
C41 C46 1.375(11)
C41 S2 1.806(7)
C42 C43 1.353(11)
C42 H42A 0.9300
C43 C44 1.388(12)
C43 H43A 0.9300
C44 C45 1.397(13)
C44 C47 1.494(12)
C45 C46 1.350(13)
C45 H45A 0.9300
C46 H46A 0.9300
C47 H47A 0.9600
C47 H47B 0.9600
C47 H47C 0.9600
C48 O6 1.158(9)
C48 Ir2 1.872(9)
Ir1 N2 2.118(7)
Ir1 N1 2.142(6)
Ir2 N4 2.124(7)
Ir2 N3 2.130(6)
N1 S1 1.630(7)
N2 H2A 0.92(3)
N2 H2B 0.88(3)
N3 S2 1.599(6)
N4 H4A 0.90(3)
N4 H4B 0.89(3)
O1 S1 1.429(6)
O2 S1 1.438(6)
O4 S2 1.450(6)
O5 S2 1.458(6)

loop_
_geom_hbond_atom_site_label_D
_geom_hbond_atom_site_label_H
_geom_hbond_atom_site_label_A
_geom_hbond_distance_DH
_geom_hbond_distance_HA
_geom_hbond_distance_DA
_geom_hbond_angle_DHA
_geom_hbond_site_symmetry_A
N2 H2A F6 0.92(3) 2.02(3) 2.920(9) 168(6) .
N2 H2B F4 0.88(3) 2.13(3) 2.983(8) 164(5) 1_556
N4 H4A F3 0.90(3) 2.06(4) 2.869(8) 148(5) .
N4 H4B F5 0.89(3) 2.16(4) 2.987(9) 155(5) 1_554
